data_2102144
loop_
_publ_author_name
'Katrusiak, A.'

_publ_section_title
;
 Conformational transformation coupled with the order--disorder phase
 transition in 2-methyl-1,3-cyclohexanedione crystals
;
_journal_issue 5
_journal_name_full 'Acta Crystallographica Section B'
_journal_page_first 872
_journal_page_last 881
_journal_paper_doi 10.1107/S0108768100005905
_journal_volume 56
_journal_year 2000
_chemical_formula_sum 'C7 H10 O2'
_chemical_formula_weight 126.15
_chemical_name_common 2-methyl-1,3-cyclohexanedione
_chemical_name_systematic
;
 ?
;
_space_group_IT_number 72
_symmetry_cell_setting orthorhombic
_symmetry_space_group_name_Hall '-I 2 2c'
_symmetry_space_group_name_H-M 'I b a m'
_audit_creation_method SHELXL
_cell_angle_alpha 90.00
_cell_angle_beta 90.00
_cell_angle_gamma 90.00
_cell_formula_units_Z 8
_cell_length_a 13.558(3)
_cell_length_b 13.696(3)
_cell_length_c 7.1740(10)
_cell_measurement_temperature 293.0(5)
_cell_volume 1332.1(5)
_computing_structure_refinement 'SHELXL-93 (Sheldrick, 1993)'
_computing_structure_solution 'SHELXS-86 (Sheldrick, 1990)'
_diffrn_ambient_temperature 293(2)
_diffrn_measurement_device KUMA-4
_diffrn_measurement_method theta-2theta
_diffrn_radiation_monochromator graphite
_diffrn_radiation_source 'fine-focus sealed tube'
_diffrn_radiation_type MoK\a
_diffrn_radiation_wavelength .71069
_diffrn_reflns_av_R_equivalents .0193
_diffrn_reflns_av_sigmaI/netI .0052
_diffrn_reflns_limit_h_max -1
_diffrn_reflns_limit_h_min -12
_diffrn_reflns_limit_k_max 0
_diffrn_reflns_limit_k_min -16
_diffrn_reflns_limit_l_max 8
_diffrn_reflns_limit_l_min 0
_diffrn_reflns_number 568
_diffrn_reflns_theta_max 25.98
_diffrn_reflns_theta_min 2.11
_diffrn_standards_decay_% 0
_diffrn_standards_interval_count 100
_diffrn_standards_number 2
_exptl_absorpt_coefficient_mu .091
_exptl_crystal_colour colourless
_exptl_crystal_density_diffrn 1.258
_exptl_crystal_description plate
_exptl_crystal_F_000 544
_exptl_crystal_size_max .5
_exptl_crystal_size_mid .4
_exptl_crystal_size_min .2
_refine_diff_density_max .224
_refine_diff_density_min -.176
_refine_ls_extinction_coef .065(7)
_refine_ls_extinction_method SHELXL
_refine_ls_goodness_of_fit_all 1.032
_refine_ls_goodness_of_fit_obs 1.039
_refine_ls_matrix_type full
_refine_ls_number_parameters 105
_refine_ls_number_reflns 566
_refine_ls_number_restraints 0
_refine_ls_restrained_S_all 1.032
_refine_ls_restrained_S_obs 1.039
_refine_ls_R_factor_all .0466
_refine_ls_R_factor_obs .0439
_refine_ls_shift/esd_max 3.670
_refine_ls_shift/esd_mean .141
_refine_ls_structure_factor_coef Fsqd
_refine_ls_weighting_details 'w=1/[\s^2^(Fo^2^)+(0.0993P)^2^+0.0875P] where P=(Fo^2^+2Fc^2^)/3'
_refine_ls_weighting_scheme calc
_refine_ls_wR_factor_all .1162
_refine_ls_wR_factor_obs .1119
_reflns_number_observed 526
_reflns_number_total 566
_reflns_observed_criterion >2sigma(I)
_cod_data_source_file hr0044.cif
_cod_data_source_block 293
_cod_depositor_comments
;
The following automatic conversions were performed:

'_refine_ls_weighting_scheme' value 'calc
w=1/[\s^2^(Fo^2^)+(0.0993P)^2^+0.0875P] where P=(Fo^2^+2Fc^2^)/3' was
changed to 'calc'. New tag '_refine_ls_weighting_details' was
created. The value of the new tag was set to
'w=1/[\s^2^(Fo^2^)+(0.0993P)^2^+0.0875P] where P=(Fo^2^+2Fc^2^)/3'.

Automatic conversion script
Id: cif_fix_values 3143 2015-03-26 13:38:13Z robertas 
;
_cod_original_sg_symbol_H-M 'I bam'
_cod_database_code 2102144
_cod_database_fobs_code 2102144

loop_
_symmetry_equiv_pos_as_xyz
'x, y, z'
'-x, -y, z'
'x, -y, -z+1/2'
'-x, y, -z+1/2'
'x+1/2, y+1/2, z+1/2'
'-x+1/2, -y+1/2, z+1/2'
'x+1/2, -y+1/2, -z+1'
'-x+1/2, y+1/2, -z+1'
'-x, -y, -z'
'x, y, -z'
'-x, y, z-1/2'
'x, -y, z-1/2'
'-x+1/2, -y+1/2, -z+1/2'
'x+1/2, y+1/2, -z+1/2'
'-x+1/2, y+1/2, z'
'x+1/2, -y+1/2, z'

loop_
_atom_site_aniso_label
_atom_site_aniso_U_11
_atom_site_aniso_U_22
_atom_site_aniso_U_33
_atom_site_aniso_U_12
_atom_site_aniso_U_13
_atom_site_aniso_U_23
O1 .0452(10) .0298(7) .1213(12) .0026(4) .000 .000
O2 .0692(11) .0286(7) .159(2) .0008(5) .000 .000
C1 .0431(12) .0322(8) .0723(10) .0017(5) .000 .000
C2 .0400(12) .0332(9) .0853(13) -.0006(6) .000 .000
C7 .0435(14) .0422(11) .148(2) -.0054(7) .000 .000
C3 .0494(13) .0332(9) .1064(14) .0027(6) .000 .000
C4 .049(2) .0445(12) .121(7) .0119(9) -.0044(12) .0022(12)
C5 .040(2) .0539(14) .111(4) .0017(9) .0050(10) -.0047(11)
C6 .0445(13) .0376(9) .0951(15) -.0067(7) .000 .000

loop_
_atom_site_label
_atom_site_fract_x
_atom_site_fract_y
_atom_site_fract_z
_atom_site_U_iso_or_equiv
_atom_site_thermal_displace_type
_atom_site_calc_flag
_atom_site_refinement_flags
_atom_site_occupancy
_atom_site_type_symbol
O1 .31952(9) .20214(8) .0000 .0654(5) Uani d S 1 O
O2 .27230(12) .53650(9) .0000 .0856(6) Uani d S 1 O
C1 .25952(14) .27921(10) .0000 .0492(5) Uani d S 1 C
C2 .30043(12) .36966(12) .0000 .0528(6) Uani d S 1 C
C7 .4090(2) .38588(14) .0000 .0778(8) Uani d S 1 C
H71 .417(6) .448(8) .0000 .11(3) Uiso d SP .37(6) H
H72 .444(3) .338(3) .117(6) .062(18) Uiso d P .37(6) H
H73 .428(2) .425(3) .122(4) .087(13) Uiso d P .63(6) H
H74 .444(3) .329(4) .0000 .077(13) Uiso d SP .63(6) H
C3 .2374(2) .45319(12) .0000 .0630(6) Uani d S 1 C
C4 .1281(2) .4377(2) -.0472(6) .071(2) Uani d P .50 C
H41 .0934(17) .496(2) -.041(4) .056(7) Uiso d P .50 H
H42 .122(3) .432(4) -.192(6) .109(15) Uiso d P .50 H
C5 .0915(2) .3476(2) .0530(4) .0684(14) Uani d P .50 C
H51 .103(2) .360(3) .196(5) .079(9) Uiso d P .50 H
H52 .019(2) .3348(19) .040(4) .063(9) Uiso d P .50 H
C6 .15149(15) .25900(13) .0000 .0591(6) Uani d S 1 C
H61 .136(2) .199(3) .065(4) .068(10) Uiso d P .50 H
H62 .137(2) .238(3) -.141(5) .069(9) Uiso d P .50 H
H1 .283(3) .145(3) .0000 .110(10) Uiso d S 1 H

loop_
_atom_type_symbol
_atom_type_description
_atom_type_scat_dispersion_real
_atom_type_scat_dispersion_imag
_atom_type_scat_source
C C .0033 .0016 'International Tables Vol C Tables 4.2.6.8 and 6.1.1.4'
H H .0000 .0000 'International Tables Vol C Tables 4.2.6.8 and 6.1.1.4'
O O .0106 .0060 'International Tables Vol C Tables 4.2.6.8 and 6.1.1.4'

loop_
_geom_angle_atom_site_label_1
_geom_angle_atom_site_label_2
_geom_angle_atom_site_label_3
_geom_angle_site_symmetry_1
_geom_angle_site_symmetry_3
_geom_angle
C1 O1 H1 . . 110(2)
O1 C1 C2 . . 118.3(2)
O1 C1 C6 . . 116.92(14)
C2 C1 C6 . . 124.81(15)
C1 C2 C3 . . 119.1(2)
C1 C2 C7 . . 122.7(2)
C3 C2 C7 . . 118.15(15)
C2 C7 H71 . . 106(6)
C2 C7 H72 . . 108.8(19)
H71 C7 H72 . . 121(4)
C2 C7 H73 . . 108.4(15)
H71 C7 H73 . . 58.1(19)
H72 C7 H73 . . 66(2)
C2 C7 H74 . . 113(3)
H71 C7 H74 . . 142(6)
H72 C7 H74 . . 46(2)
H73 C7 H74 . . 108(2)
O2 C3 C2 . . 120.8(2)
O2 C3 C4 . . 119.8(2)
C2 C3 C4 . . 117.83(15)
O2 C3 C4 . 10 119.8(2)
C2 C3 C4 . 10 117.83(15)
C4 C3 C4 . 10 25.5(3)
C4 C4 C5 10 10 91.8(2)
C4 C4 C5 10 . 61.6(2)
C5 C4 C5 10 . 30.2(2)
C4 C4 C3 10 . 77.3(2)
C5 C4 C3 10 . 119.6(2)
C5 C4 C3 . . 108.9(2)
C4 C4 H41 10 . 87.3(16)
C5 C4 H41 10 . 127.7(15)
C5 C4 H41 . . 121.0(15)
C3 C4 H41 . . 111.0(14)
C4 C4 H42 10 . 174(2)
C5 C4 H42 10 . 83(3)
C5 C4 H42 . . 113(3)
C3 C4 H42 . . 108(2)
H41 C4 H42 . . 94(3)
C5 C5 C4 10 10 88.2(2)
C5 C5 C6 10 . 75.40(11)
C4 C5 C6 10 . 122.4(2)
C5 C5 C4 10 . 61.6(2)
C4 C5 C4 10 . 26.6(3)
C6 C5 C4 . . 111.1(2)
C5 C5 H51 10 . 167.2(18)
C4 C5 H51 10 . 80(2)
C6 C5 H51 . . 106.9(19)
C4 C5 H51 . . 107(2)
C5 C5 H52 10 . 84.8(16)
C4 C5 H52 10 . 121.6(15)
C6 C5 H52 . . 111.5(16)
C4 C5 H52 . . 114.9(15)
H51 C5 H52 . . 106(2)
C1 C6 C5 . . 112.4(2)
C1 C6 C5 . 10 112.4(2)
C5 C6 C5 . 10 29.2(2)
C1 C6 H61 . . 112.0(19)
C5 C6 H61 . . 116(2)
C5 C6 H61 10 . 133.1(19)
C1 C6 H62 . . 103.1(17)
C5 C6 H62 . . 111.1(19)
C5 C6 H62 10 . 83.3(19)
H61 C6 H62 . . 101(3)

loop_
_geom_bond_atom_site_label_1
_geom_bond_atom_site_label_2
_geom_bond_site_symmetry_2
_geom_bond_distance
O1 C1 . 1.333(2)
O1 H1 . .93(4)
O2 C3 . 1.235(2)
C1 C2 . 1.357(2)
C1 C6 . 1.491(3)
C2 C3 . 1.428(2)
C2 C7 . 1.489(3)
C7 H71 . .85(11)
C7 H72 . 1.17(5)
C7 H73 . 1.06(3)
C7 H74 . .91(5)
C3 C4 . 1.536(4)
C3 C4 10 1.536(4)
C4 C4 10 .678(8)
C4 C5 10 1.331(4)
C4 C5 . 1.513(4)
C4 H41 . .93(3)
C4 H42 . 1.04(4)
C5 C5 10 .761(6)
C5 C4 10 1.331(4)
C5 C6 . 1.509(3)
C5 H51 . 1.05(4)
C5 H52 . 1.01(3)
C6 C5 10 1.509(3)
C6 H61 . .97(3)
C6 H62 . 1.07(3)

loop_
_geom_torsion_atom_site_label_1
_geom_torsion_atom_site_label_2
_geom_torsion_atom_site_label_3
_geom_torsion_atom_site_label_4
_geom_torsion_site_symmetry_1
_geom_torsion_site_symmetry_4
_geom_torsion
O1 C1 C2 C3 . . 180.0
C6 C1 C2 C3 . . .0
O1 C1 C2 C7 . . .0
C6 C1 C2 C7 . . 180.0
C1 C2 C3 O2 . . 180.0
C7 C2 C3 O2 . . .0
C1 C2 C3 C4 . . -14.4(2)
C7 C2 C3 C4 . . 165.6(2)
C1 C2 C3 C4 . 10 14.4(2)
C7 C2 C3 C4 . 10 -165.6(2)
O2 C3 C4 C4 . 10 -97.44(10)
C2 C3 C4 C4 . 10 96.86(9)
C4 C3 C4 C4 10 10 .0
O2 C3 C4 C5 . 10 177.8(2)
C2 C3 C4 C5 . 10 12.1(4)
C4 C3 C4 C5 10 10 -84.7(3)
O2 C3 C4 C5 . . -151.1(2)
C2 C3 C4 C5 . . 43.2(3)
C4 C3 C4 C5 10 . -53.6(2)
C4 C4 C5 C5 10 10 180.0000(10)
C5 C4 C5 C5 10 10 .0000(10)
C3 C4 C5 C5 . 10 -116.8(2)
C4 C4 C5 C4 10 10 .0000(10)
C5 C4 C5 C4 10 10 180.000(2)
C3 C4 C5 C4 . 10 63.2(2)
C4 C4 C5 C6 10 . -121.0(2)
C5 C4 C5 C6 10 . 59.0(2)
C3 C4 C5 C6 . . -57.8(3)
O1 C1 C6 C5 . . 164.18(12)
C2 C1 C6 C5 . . -15.82(12)
O1 C1 C6 C5 . 10 -164.18(12)
C2 C1 C6 C5 . 10 15.82(12)
C5 C5 C6 C1 10 . 96.16(7)
C4 C5 C6 C1 10 . 17.9(3)
C4 C5 C6 C1 . . 45.0(2)
C5 C5 C6 C5 10 10 .0
C4 C5 C6 C5 10 10 -78.2(3)
C4 C5 C6 C5 . 10 -51.2(2)
